data_4066261
loop_
_publ_author_name
'Johns, Paul M.'
'Roper, Warren R.'
'Woodgate, Scott D.'
'Wright, L. James'

_publ_section_title
;
 Thermal Rearrangement of Osmabenzenes to Osmium Cyclopentadienyl
 Complexes&#x2020;
;
_journal_issue 21
_journal_name_full Organometallics
_journal_page_first 5358
_journal_paper_doi 10.1021/om1003754
_journal_volume 29
_journal_year 2010
_chemical_formula_moiety 'C45 H39 Cl2 N O Os P2 S2'
_chemical_formula_sum 'C45 H39 Cl2 N O Os P2 S2'
_chemical_formula_weight 996.93
_chemical_name_common 'compound 3c'
_chemical_name_systematic
; 
 ? 
;
_space_group_IT_number 2
_symmetry_cell_setting triclinic
_symmetry_Int_Tables_number 2
_symmetry_space_group_name_Hall '-P 1'
_symmetry_space_group_name_H-M 'P -1'
_atom_sites_solution_hydrogens geom
_atom_sites_solution_primary direct
_atom_sites_solution_secondary difmap
_audit_creation_method SHELXL-97
_cell_angle_alpha 71.0440(10)
_cell_angle_beta 81.92
_cell_angle_gamma 82.8800(10)
_cell_formula_units_Z 2
_cell_length_a 11.33480(10)
_cell_length_b 12.1545(2)
_cell_length_c 16.1521(2)
_cell_measurement_reflns_used 8192
_cell_measurement_temperature 84(2)
_cell_measurement_theta_max 26.50
_cell_measurement_theta_min 1.86
_cell_volume 2076.39(5)
_computing_cell_refinement 'SAINT (Siemens, 1995)'
_computing_data_collection 'SMART (Siemens, 1995)'
_computing_data_reduction 'SAINT (Siemens, 1995)'
_computing_molecular_graphics 'ORTEP-3 for Windows (Farrugia, 1997)'
_computing_publication_material 'WinGX (Farrugia, 1999)'
_computing_structure_refinement 'SHELXL97 (Sheldrick, 2008)'
_computing_structure_solution 'SHELXS97 (Sheldrick, 2008)'
_diffrn_ambient_temperature 84(2)
_diffrn_measured_fraction_theta_full 0.987
_diffrn_measured_fraction_theta_max 0.987
_diffrn_measurement_device_type 'Siemens SMART CCD'
_diffrn_measurement_method 'Area detector \w scans'
_diffrn_radiation_monochromator graphite
_diffrn_radiation_source 'fine-focus sealed tube'
_diffrn_radiation_type MoK\a
_diffrn_radiation_wavelength 0.71073
_diffrn_reflns_av_R_equivalents 0.0214
_diffrn_reflns_av_sigmaI/netI 0.0289
_diffrn_reflns_limit_h_max 14
_diffrn_reflns_limit_h_min -14
_diffrn_reflns_limit_k_max 15
_diffrn_reflns_limit_k_min -15
_diffrn_reflns_limit_l_max 19
_diffrn_reflns_limit_l_min -20
_diffrn_reflns_number 20080
_diffrn_reflns_theta_full 26.35
_diffrn_reflns_theta_max 26.35
_diffrn_reflns_theta_min 1.86
_exptl_absorpt_coefficient_mu 3.413
_exptl_absorpt_correction_T_max 0.681708
_exptl_absorpt_correction_T_min 0.565278
_exptl_absorpt_correction_type multi-scan
_exptl_absorpt_process_details '(SADABS; Sheldrick, 1996)'
_exptl_crystal_colour yellow
_exptl_crystal_density_diffrn 1.595
_exptl_crystal_density_method 'not measured'
_exptl_crystal_description plate
_exptl_crystal_F_000 992
_exptl_crystal_size_max 0.22
_exptl_crystal_size_mid 0.12
_exptl_crystal_size_min 0.05
_refine_diff_density_max 3.661
_refine_diff_density_min -2.036
_refine_diff_density_rms 0.117
_refine_ls_extinction_method none
_refine_ls_goodness_of_fit_ref 1.062
_refine_ls_hydrogen_treatment constr
_refine_ls_matrix_type full
_refine_ls_number_parameters 487
_refine_ls_number_reflns 8349
_refine_ls_number_restraints 0
_refine_ls_restrained_S_all 1.062
_refine_ls_R_factor_all 0.0333
_refine_ls_R_factor_gt 0.0293
_refine_ls_shift/su_max 0.002
_refine_ls_shift/su_mean 0.000
_refine_ls_structure_factor_coef Fsqd
_refine_ls_weighting_details 'calc w=1/[\s^2^(Fo^2^)+(0.0363P)^2^+7.0089P] where P=(Fo^2^+2Fc^2^)/3'
_refine_ls_weighting_scheme calc
_refine_ls_wR_factor_gt 0.0756
_refine_ls_wR_factor_ref 0.0779
_reflns_number_gt 7711
_reflns_number_total 8349
_reflns_threshold_expression >2sigma(I)
_cod_data_source_file om1003754_si_001.cif
_cod_data_source_block compound_3c
_cod_original_cell_volume 2076.40(5)
_cod_original_sg_symbol_H-M P-1
_cod_database_code 4066261

loop_
_symmetry_equiv_pos_as_xyz
'x, y, z'
'-x, -y, -z'

loop_
_atom_site_label
_atom_site_type_symbol
_atom_site_fract_x
_atom_site_fract_y
_atom_site_fract_z
_atom_site_U_iso_or_equiv
_atom_site_adp_type
_atom_site_occupancy
_atom_site_symmetry_multiplicity
_atom_site_calc_flag
_atom_site_refinement_flags
Os Os 0.772693(12) 0.865569(12) 0.732285(10) 0.01489(6) Uani 1 1 d .
P1 P 0.79497(8) 0.68561(8) 0.69908(6) 0.01498(19) Uani 1 1 d .
P2 P 0.78049(9) 1.03446(9) 0.77599(7) 0.0168(2) Uani 1 1 d .
N N 0.9530(3) 0.8241(3) 0.7622(2) 0.0199(7) Uani 1 1 d .
C8 C 1.0501(4) 0.8075(3) 0.7793(3) 0.0211(8) Uani 1 1 d .
S1 S 0.55449(9) 0.98238(10) 0.61995(7) 0.0267(2) Uani 1 1 d .
C7 C 0.8107(3) 0.9484(3) 0.6085(3) 0.0208(8) Uani 1 1 d .
O O 0.8343(3) 0.9942(3) 0.53410(19) 0.0281(7) Uani 1 1 d .
S2 S 1.18881(12) 0.78689(14) 0.80408(10) 0.0488(4) Uani 1 1 d .
C1 C 0.5944(4) 0.8956(3) 0.7219(3) 0.0202(8) Uani 1 1 d .
C2 C 0.4980(4) 0.8537(4) 0.7881(3) 0.0231(9) Uani 1 1 d .
H2A H 0.4188 0.8753 0.7722 0.028 Uiso 1 1 calc R
C3 C 0.5117(4) 0.7848(4) 0.8727(3) 0.0266(9) Uani 1 1 d .
H3A H 0.4406 0.7603 0.9096 0.032 Uiso 1 1 calc R
C4 C 0.6211(4) 0.7460(4) 0.9112(3) 0.0265(9) Uani 1 1 d .
H4A H 0.6183 0.7005 0.9716 0.032 Uiso 1 1 calc R
C5 C 0.7300(4) 0.7716(4) 0.8647(3) 0.0218(8) Uani 1 1 d .
H5A H 0.7966 0.7421 0.8976 0.026 Uiso 1 1 calc R
C6 C 0.3926(4) 1.0038(5) 0.6227(4) 0.0413(12) Uani 1 1 d .
H6A H 0.3707 1.0529 0.5647 0.062 Uiso 1 1 calc R
H6B H 0.3600 1.0421 0.6668 0.062 Uiso 1 1 calc R
H6C H 0.3597 0.9280 0.6380 0.062 Uiso 1 1 calc R
C11 C 0.6790(3) 0.6724(3) 0.6349(3) 0.0173(7) Uani 1 1 d .
C12 C 0.5587(4) 0.6713(3) 0.6719(3) 0.0214(8) Uani 1 1 d .
H12A H 0.5400 0.6705 0.7313 0.026 Uiso 1 1 calc R
C13 C 0.4668(4) 0.6713(4) 0.6230(3) 0.0251(9) Uani 1 1 d .
H13A H 0.3863 0.6695 0.6492 0.030 Uiso 1 1 calc R
C14 C 0.4933(4) 0.6741(4) 0.5354(3) 0.0305(10) Uani 1 1 d .
H14A H 0.4308 0.6758 0.5014 0.037 Uiso 1 1 calc R
C15 C 0.6117(4) 0.6744(4) 0.4982(3) 0.0319(10) Uani 1 1 d .
H15A H 0.6300 0.6744 0.4390 0.038 Uiso 1 1 calc R
C16 C 0.7041(4) 0.6746(4) 0.5470(3) 0.0221(8) Uani 1 1 d .
H16A H 0.7845 0.6762 0.5205 0.027 Uiso 1 1 calc R
C21 C 0.9359(3) 0.6560(3) 0.6351(2) 0.0169(7) Uani 1 1 d .
C22 C 0.9633(4) 0.5442(4) 0.6268(3) 0.0212(8) Uani 1 1 d .
H22A H 0.9091 0.4859 0.6542 0.025 Uiso 1 1 calc R
C23 C 1.0683(4) 0.5174(4) 0.5792(3) 0.0262(9) Uani 1 1 d .
H23A H 1.0850 0.4415 0.5734 0.031 Uiso 1 1 calc R
C24 C 1.1497(4) 0.6018(4) 0.5397(3) 0.0263(9) Uani 1 1 d .
H24A H 1.2222 0.5832 0.5077 0.032 Uiso 1 1 calc R
C25 C 1.1240(4) 0.7126(4) 0.5474(3) 0.0256(9) Uani 1 1 d .
H25A H 1.1789 0.7703 0.5204 0.031 Uiso 1 1 calc R
C26 C 1.0177(4) 0.7402(4) 0.5948(3) 0.0217(8) Uani 1 1 d .
H26A H 1.0008 0.8166 0.5997 0.026 Uiso 1 1 calc R
C31 C 0.7958(3) 0.5528(3) 0.7947(3) 0.0181(8) Uani 1 1 d .
C32 C 0.8901(4) 0.5306(4) 0.8476(3) 0.0252(9) Uani 1 1 d .
H32A H 0.9503 0.5837 0.8330 0.030 Uiso 1 1 calc R
C33 C 0.8960(4) 0.4317(4) 0.9210(3) 0.0313(10) Uani 1 1 d .
H33A H 0.9600 0.4178 0.9562 0.038 Uiso 1 1 calc R
C34 C 0.8081(4) 0.3524(4) 0.9435(3) 0.0298(10) Uani 1 1 d .
H34A H 0.8115 0.2854 0.9941 0.036 Uiso 1 1 calc R
C35 C 0.7159(4) 0.3734(4) 0.8905(3) 0.0296(10) Uani 1 1 d .
H35A H 0.6566 0.3195 0.9047 0.036 Uiso 1 1 calc R
C36 C 0.7096(4) 0.4729(3) 0.8166(3) 0.0220(8) Uani 1 1 d .
H36A H 0.6459 0.4861 0.7812 0.026 Uiso 1 1 calc R
C41 C 0.9183(3) 1.1093(3) 0.7371(3) 0.0186(8) Uani 1 1 d .
C42 C 1.0003(4) 1.0888(3) 0.6689(3) 0.0220(8) Uani 1 1 d .
H42A H 0.9845 1.0357 0.6406 0.026 Uiso 1 1 calc R
C43 C 1.1045(4) 1.1461(4) 0.6428(3) 0.0258(9) Uani 1 1 d .
H43A H 1.1596 1.1320 0.5965 0.031 Uiso 1 1 calc R
C44 C 1.1286(4) 1.2235(4) 0.6836(3) 0.0275(9) Uani 1 1 d .
H44A H 1.2010 1.2608 0.6664 0.033 Uiso 1 1 calc R
C45 C 1.0465(4) 1.2469(4) 0.7502(3) 0.0275(9) Uani 1 1 d .
H45A H 1.0616 1.3021 0.7769 0.033 Uiso 1 1 calc R
C46 C 0.9429(4) 1.1894(4) 0.7769(3) 0.0227(8) Uani 1 1 d .
H46A H 0.8879 1.2044 0.8229 0.027 Uiso 1 1 calc R
C51 C 0.6633(4) 1.1538(3) 0.7439(3) 0.0204(8) Uani 1 1 d .
C52 C 0.6894(4) 1.2638(4) 0.6867(3) 0.0211(8) Uani 1 1 d .
H52A H 0.7693 1.2770 0.6613 0.025 Uiso 1 1 calc R
C53 C 0.5991(4) 1.3546(4) 0.6664(3) 0.0261(9) Uani 1 1 d .
H53A H 0.6179 1.4289 0.6270 0.031 Uiso 1 1 calc R
C54 C 0.4823(4) 1.3369(4) 0.7033(3) 0.0293(10) Uani 1 1 d .
H54A H 0.4217 1.3995 0.6909 0.035 Uiso 1 1 calc R
C55 C 0.4542(4) 1.2273(4) 0.7586(4) 0.0338(11) Uani 1 1 d .
H55A H 0.3741 1.2147 0.7836 0.041 Uiso 1 1 calc R
C56 C 0.5437(4) 1.1354(4) 0.7775(3) 0.0303(10) Uani 1 1 d .
H56A H 0.5233 1.0598 0.8134 0.036 Uiso 1 1 calc R
C61 C 0.7801(4) 1.0034(4) 0.8955(3) 0.0212(8) Uani 1 1 d .
C62 C 0.8777(4) 0.9342(4) 0.9345(3) 0.0300(10) Uani 1 1 d .
H62A H 0.9391 0.9041 0.8993 0.036 Uiso 1 1 calc R
C63 C 0.8868(5) 0.9086(5) 1.0235(3) 0.0366(11) Uani 1 1 d .
H63A H 0.9540 0.8614 1.0486 0.044 Uiso 1 1 calc R
C64 C 0.7980(5) 0.9517(4) 1.0762(3) 0.0394(12) Uani 1 1 d .
H64A H 0.8041 0.9349 1.1372 0.047 Uiso 1 1 calc R
C65 C 0.7005(6) 1.0195(4) 1.0382(3) 0.0457(14) Uani 1 1 d .
H65A H 0.6392 1.0489 1.0738 0.055 Uiso 1 1 calc R
C66 C 0.6902(5) 1.0457(4) 0.9482(3) 0.0333(11) Uani 1 1 d .
H66A H 0.6224 1.0921 0.9234 0.040 Uiso 1 1 calc R
Cl2 Cl 0.39660(14) 0.50581(15) 0.87718(11) 0.0585(4) Uani 1 1 d .
Cl1 Cl 0.20526(16) 0.48036(18) 0.77923(14) 0.0714(5) Uani 1 1 d .
C70 C 0.2432(5) 0.4765(7) 0.8817(5) 0.070(2) Uani 1 1 d .
H70A H 0.2300 0.3986 0.9247 0.083 Uiso 1 1 calc R
H70B H 0.1898 0.5351 0.9027 0.083 Uiso 1 1 calc R

loop_
_atom_site_aniso_label
_atom_site_aniso_U_11
_atom_site_aniso_U_22
_atom_site_aniso_U_33
_atom_site_aniso_U_23
_atom_site_aniso_U_13
_atom_site_aniso_U_12
Os 0.01308(8) 0.01386(8) 0.01738(8) -0.00573(6) 0.00235(5) -0.00200(5)
P1 0.0143(4) 0.0134(5) 0.0167(5) -0.0047(4) 0.0015(3) -0.0024(3)
P2 0.0147(5) 0.0154(5) 0.0202(5) -0.0075(4) 0.0040(4) -0.0031(4)
N 0.0220(18) 0.0163(16) 0.0225(17) -0.0087(14) 0.0035(13) -0.0059(13)
C8 0.025(2) 0.0175(19) 0.0178(19) -0.0024(15) 0.0009(16) -0.0042(16)
S1 0.0217(5) 0.0279(6) 0.0280(5) -0.0072(4) -0.0031(4) 0.0039(4)
C7 0.0180(19) 0.0160(19) 0.030(2) -0.0109(17) 0.0003(16) -0.0013(15)
O 0.0326(17) 0.0279(16) 0.0192(16) -0.0028(13) 0.0022(12) -0.0036(13)
S2 0.0242(6) 0.0617(9) 0.0515(8) -0.0001(7) -0.0140(6) -0.0069(6)
C1 0.0191(19) 0.0176(19) 0.026(2) -0.0111(16) -0.0015(16) 0.0003(15)
C2 0.0137(18) 0.027(2) 0.033(2) -0.0166(18) 0.0019(16) -0.0012(15)
C3 0.022(2) 0.027(2) 0.032(2) -0.0138(19) 0.0106(17) -0.0083(17)
C4 0.029(2) 0.022(2) 0.024(2) -0.0053(17) 0.0070(17) -0.0056(17)
C5 0.023(2) 0.020(2) 0.022(2) -0.0071(16) 0.0006(16) -0.0022(16)
C6 0.022(2) 0.055(3) 0.041(3) -0.012(3) -0.006(2) 0.011(2)
C11 0.0186(19) 0.0131(18) 0.0204(19) -0.0044(15) -0.0033(15) -0.0025(14)
C12 0.021(2) 0.019(2) 0.024(2) -0.0078(16) 0.0020(16) -0.0013(15)
C13 0.019(2) 0.020(2) 0.034(2) -0.0048(18) -0.0013(17) -0.0053(16)
C14 0.025(2) 0.037(3) 0.029(2) -0.005(2) -0.0093(18) -0.0079(19)
C15 0.031(2) 0.045(3) 0.019(2) -0.005(2) -0.0034(18) -0.012(2)
C16 0.022(2) 0.024(2) 0.0180(19) -0.0022(16) 0.0007(15) -0.0068(16)
C21 0.0149(18) 0.0192(19) 0.0158(18) -0.0057(15) 0.0004(14) -0.0004(14)
C22 0.023(2) 0.0176(19) 0.021(2) -0.0043(16) 0.0008(16) -0.0036(15)
C23 0.029(2) 0.022(2) 0.027(2) -0.0101(18) 0.0014(18) 0.0028(17)
C24 0.022(2) 0.030(2) 0.022(2) -0.0063(18) 0.0054(16) 0.0023(17)
C25 0.020(2) 0.023(2) 0.028(2) -0.0048(18) 0.0070(17) -0.0017(16)
C26 0.021(2) 0.0170(19) 0.024(2) -0.0052(16) 0.0029(16) -0.0008(15)
C31 0.0213(19) 0.0157(18) 0.0181(19) -0.0086(15) 0.0011(15) 0.0003(15)
C32 0.025(2) 0.024(2) 0.025(2) -0.0053(17) -0.0026(17) -0.0047(17)
C33 0.035(2) 0.030(2) 0.025(2) -0.0040(19) -0.0083(19) 0.0024(19)
C34 0.042(3) 0.021(2) 0.019(2) 0.0005(17) 0.0029(18) -0.0035(19)
C35 0.037(3) 0.021(2) 0.026(2) -0.0030(18) 0.0057(19) -0.0099(18)
C36 0.028(2) 0.0174(19) 0.022(2) -0.0062(16) -0.0013(16) -0.0066(16)
C41 0.0145(18) 0.0162(19) 0.0216(19) -0.0018(15) -0.0009(15) -0.0013(14)
C42 0.020(2) 0.0168(19) 0.026(2) -0.0043(16) 0.0015(16) -0.0011(15)
C43 0.018(2) 0.022(2) 0.029(2) -0.0011(17) 0.0040(16) -0.0001(16)
C44 0.017(2) 0.025(2) 0.033(2) 0.0036(18) -0.0038(17) -0.0076(16)
C45 0.027(2) 0.026(2) 0.031(2) -0.0058(18) -0.0068(18) -0.0098(18)
C46 0.020(2) 0.023(2) 0.023(2) -0.0049(17) -0.0006(16) -0.0021(16)
C51 0.0188(19) 0.019(2) 0.028(2) -0.0154(17) 0.0003(16) -0.0009(15)
C52 0.020(2) 0.025(2) 0.021(2) -0.0118(17) -0.0009(15) -0.0004(16)
C53 0.033(2) 0.027(2) 0.022(2) -0.0128(18) -0.0097(17) 0.0040(18)
C54 0.024(2) 0.028(2) 0.042(3) -0.022(2) -0.0103(19) 0.0087(18)
C55 0.018(2) 0.035(3) 0.053(3) -0.024(2) 0.002(2) 0.0008(18)
C56 0.022(2) 0.025(2) 0.048(3) -0.019(2) 0.0034(19) -0.0041(17)
C61 0.024(2) 0.021(2) 0.021(2) -0.0096(16) 0.0054(16) -0.0089(16)
C62 0.026(2) 0.042(3) 0.025(2) -0.016(2) -0.0011(17) -0.0009(19)
C63 0.039(3) 0.045(3) 0.028(2) -0.015(2) -0.005(2) -0.002(2)
C64 0.063(4) 0.032(3) 0.020(2) -0.008(2) 0.006(2) -0.008(2)
C65 0.069(4) 0.031(3) 0.026(2) -0.007(2) 0.020(2) 0.006(2)
C66 0.043(3) 0.022(2) 0.025(2) -0.0030(18) 0.012(2) 0.0035(19)
Cl2 0.0496(8) 0.0570(9) 0.0557(9) -0.0002(7) 0.0027(7) -0.0128(7)
Cl1 0.0507(9) 0.0839(13) 0.0939(14) -0.0495(11) 0.0046(9) -0.0137(8)
C70 0.032(3) 0.093(6) 0.059(4) 0.004(4) 0.012(3) -0.010(3)

loop_
_atom_type_symbol
_atom_type_description
_atom_type_scat_dispersion_real
_atom_type_scat_dispersion_imag
_atom_type_scat_source
C C 0.0033 0.0016 'International Tables Vol C Tables 4.2.6.8 and 6.1.1.4'
H H 0.0000 0.0000 'International Tables Vol C Tables 4.2.6.8 and 6.1.1.4'
N N 0.0061 0.0033 'International Tables Vol C Tables 4.2.6.8 and 6.1.1.4'
O O 0.0106 0.0060 'International Tables Vol C Tables 4.2.6.8 and 6.1.1.4'
P P 0.1023 0.0942 'International Tables Vol C Tables 4.2.6.8 and 6.1.1.4'
S S 0.1246 0.1234 'International Tables Vol C Tables 4.2.6.8 and 6.1.1.4'
Os Os -1.2165 7.6030 'International Tables Vol C Tables 4.2.6.8 and 6.1.1.4'
Cl Cl 0.1484 0.1585 'International Tables Vol C Tables 4.2.6.8 and 6.1.1.4'

loop_
_geom_angle_atom_site_label_1
_geom_angle_atom_site_label_2
_geom_angle_atom_site_label_3
_geom_angle
C7 Os C1 91.94(17)
C7 Os C5 178.08(16)
C1 Os C5 87.49(17)
C7 Os N 95.92(15)
C1 Os N 172.09(15)
C5 Os N 84.68(15)
C7 Os P1 89.57(11)
C1 Os P1 95.41(11)
C5 Os P1 88.66(11)
N Os P1 85.54(9)
C7 Os P2 93.34(12)
C1 Os P2 93.40(11)
C5 Os P2 88.53(11)
N Os P2 85.28(9)
P1 Os P2 170.62(3)
C31 P1 C11 105.75(18)
C31 P1 C21 100.47(17)
C11 P1 C21 103.89(18)
C31 P1 Os 115.48(12)
C11 P1 Os 113.51(12)
C21 P1 Os 116.15(13)
C51 P2 C41 102.76(18)
C51 P2 C61 104.86(19)
C41 P2 C61 99.65(18)
C51 P2 Os 117.44(13)
C41 P2 Os 115.73(13)
C61 P2 Os 114.19(13)
C8 N Os 176.2(3)
N C8 S2 178.6(4)
C1 S1 C6 110.0(2)
O C7 Os 177.6(3)
C2 C1 S1 116.2(3)
C2 C1 Os 128.1(3)
S1 C1 Os 115.6(2)
C3 C2 C1 124.8(4)
C3 C2 H2A 117.6
C1 C2 H2A 117.6
C2 C3 C4 127.0(4)
C2 C3 H3A 116.5
C4 C3 H3A 116.5
C5 C4 C3 122.5(4)
C5 C4 H4A 118.7
C3 C4 H4A 118.7
C4 C5 Os 130.0(3)
C4 C5 H5A 115.0
Os C5 H5A 115.0
S1 C6 H6A 109.5
S1 C6 H6B 109.5
H6A C6 H6B 109.5
S1 C6 H6C 109.5
H6A C6 H6C 109.5
H6B C6 H6C 109.5
C16 C11 C12 118.3(4)
C16 C11 P1 122.1(3)
C12 C11 P1 119.3(3)
C13 C12 C11 121.2(4)
C13 C12 H12A 119.4
C11 C12 H12A 119.4
C14 C13 C12 119.8(4)
C14 C13 H13A 120.1
C12 C13 H13A 120.1
C15 C14 C13 119.6(4)
C15 C14 H14A 120.2
C13 C14 H14A 120.2
C14 C15 C16 120.7(4)
C14 C15 H15A 119.6
C16 C15 H15A 119.6
C15 C16 C11 120.3(4)
C15 C16 H16A 119.8
C11 C16 H16A 119.8
C26 C21 C22 118.5(3)
C26 C21 P1 122.8(3)
C22 C21 P1 118.7(3)
C23 C22 C21 120.9(4)
C23 C22 H22A 119.5
C21 C22 H22A 119.5
C22 C23 C24 120.1(4)
C22 C23 H23A 119.9
C24 C23 H23A 119.9
C25 C24 C23 119.6(4)
C25 C24 H24A 120.2
C23 C24 H24A 120.2
C24 C25 C26 120.4(4)
C24 C25 H25A 119.8
C26 C25 H25A 119.8
C25 C26 C21 120.4(4)
C25 C26 H26A 119.8
C21 C26 H26A 119.8
C36 C31 C32 118.7(4)
C36 C31 P1 123.6(3)
C32 C31 P1 117.7(3)
C33 C32 C31 120.6(4)
C33 C32 H32A 119.7
C31 C32 H32A 119.7
C32 C33 C34 120.5(4)
C32 C33 H33A 119.8
C34 C33 H33A 119.8
C35 C34 C33 119.0(4)
C35 C34 H34A 120.5
C33 C34 H34A 120.5
C34 C35 C36 120.7(4)
C34 C35 H35A 119.6
C36 C35 H35A 119.6
C31 C36 C35 120.5(4)
C31 C36 H36A 119.7
C35 C36 H36A 119.7
C46 C41 C42 118.8(4)
C46 C41 P2 118.9(3)
C42 C41 P2 122.3(3)
C43 C42 C41 120.2(4)
C43 C42 H42A 119.9
C41 C42 H42A 119.9
C44 C43 C42 120.5(4)
C44 C43 H43A 119.8
C42 C43 H43A 119.8
C43 C44 C45 120.0(4)
C43 C44 H44A 120.0
C45 C44 H44A 120.0
C46 C45 C44 119.7(4)
C46 C45 H45A 120.2
C44 C45 H45A 120.2
C45 C46 C41 120.8(4)
C45 C46 H46A 119.6
C41 C46 H46A 119.6
C52 C51 C56 118.4(4)
C52 C51 P2 121.8(3)
C56 C51 P2 119.8(3)
C51 C52 C53 120.6(4)
C51 C52 H52A 119.7
C53 C52 H52A 119.7
C54 C53 C52 120.4(4)
C54 C53 H53A 119.8
C52 C53 H53A 119.8
C53 C54 C55 119.8(4)
C53 C54 H54A 120.1
C55 C54 H54A 120.1
C54 C55 C56 120.0(4)
C54 C55 H55A 120.0
C56 C55 H55A 120.0
C55 C56 C51 120.6(4)
C55 C56 H56A 119.7
C51 C56 H56A 119.7
C66 C61 C62 118.7(4)
C66 C61 P2 124.2(4)
C62 C61 P2 117.1(3)
C63 C62 C61 121.3(4)
C63 C62 H62A 119.4
C61 C62 H62A 119.4
C62 C63 C64 120.3(5)
C62 C63 H63A 119.8
C64 C63 H63A 119.8
C65 C64 C63 118.7(5)
C65 C64 H64A 120.6
C63 C64 H64A 120.6
C64 C65 C66 121.5(5)
C64 C65 H65A 119.2
C66 C65 H65A 119.2
C61 C66 C65 119.5(5)
C61 C66 H66A 120.2
C65 C66 H66A 120.2
Cl1 C70 Cl2 112.5(3)
Cl1 C70 H70A 109.1
Cl2 C70 H70A 109.1
Cl1 C70 H70B 109.1
Cl2 C70 H70B 109.1
H70A C70 H70B 107.8

loop_
_geom_bond_atom_site_label_1
_geom_bond_atom_site_label_2
_geom_bond_distance
Os C7 1.938(4)
Os C1 2.029(4)
Os C5 2.091(4)
Os N 2.128(3)
Os P1 2.3923(9)
Os P2 2.3925(10)
P1 C31 1.836(4)
P1 C11 1.836(4)
P1 C21 1.840(4)
P2 C51 1.834(4)
P2 C41 1.835(4)
P2 C61 1.842(4)
N C8 1.149(5)
C8 S2 1.646(4)
S1 C1 1.729(4)
S1 C6 1.818(5)
C7 O 1.156(5)
C1 C2 1.434(6)
C2 C3 1.369(6)
C2 H2A 0.9500
C3 C4 1.425(6)
C3 H3A 0.9500
C4 C5 1.366(6)
C4 H4A 0.9500
C5 H5A 0.9500
C6 H6A 0.9800
C6 H6B 0.9800
C6 H6C 0.9800
C11 C16 1.400(6)
C11 C12 1.409(6)
C12 C13 1.394(6)
C12 H12A 0.9500
C13 C14 1.393(6)
C13 H13A 0.9500
C14 C15 1.392(7)
C14 H14A 0.9500
C15 C16 1.397(6)
C15 H15A 0.9500
C16 H16A 0.9500
C21 C26 1.401(5)
C21 C22 1.401(6)
C22 C23 1.388(6)
C22 H22A 0.9500
C23 C24 1.398(6)
C23 H23A 0.9500
C24 C25 1.384(6)
C24 H24A 0.9500
C25 C26 1.400(6)
C25 H25A 0.9500
C26 H26A 0.9500
C31 C36 1.392(6)
C31 C32 1.407(6)
C32 C33 1.390(6)
C32 H32A 0.9500
C33 C34 1.400(7)
C33 H33A 0.9500
C34 C35 1.390(7)
C34 H34A 0.9500
C35 C36 1.399(6)
C35 H35A 0.9500
C36 H36A 0.9500
C41 C46 1.401(6)
C41 C42 1.404(6)
C42 C43 1.390(6)
C42 H42A 0.9500
C43 C44 1.383(7)
C43 H43A 0.9500
C44 C45 1.398(7)
C44 H44A 0.9500
C45 C46 1.386(6)
C45 H45A 0.9500
C46 H46A 0.9500
C51 C52 1.396(6)
C51 C56 1.405(6)
C52 C53 1.397(6)
C52 H52A 0.9500
C53 C54 1.386(7)
C53 H53A 0.9500
C54 C55 1.388(7)
C54 H54A 0.9500
C55 C56 1.398(6)
C55 H55A 0.9500
C56 H56A 0.9500
C61 C66 1.392(6)
C61 C62 1.396(6)
C62 C63 1.384(6)
C62 H62A 0.9500
C63 C64 1.389(7)
C63 H63A 0.9500
C64 C65 1.383(8)
C64 H64A 0.9500
C65 C66 1.401(7)
C65 H65A 0.9500
C66 H66A 0.9500
Cl2 C70 1.805(6)
Cl1 C70 1.753(8)
C70 H70A 0.9900
C70 H70B 0.9900
